data_4126166
loop_
_publ_author_name
'Araake, Ryoichi'
'Sakadani, Kazuki'
'Tada, Mizuki'
'Sakai, Yoichi'
'Ohki, Yasuhiro'

_publ_section_title
;
 [Fe4] and [Fe6] Hydride Clusters Supported by Phosphines: Synthesis,
 Characterization, and Application in N2 Reduction.
;
_journal_issue 15
_journal_name_full 'Journal of the American Chemical Society'
_journal_page_first 5596
_journal_page_last 5606
_journal_paper_doi 10.1021/jacs.7b01965
_journal_volume 139
_journal_year 2017
_chemical_formula_moiety 'C15 H51 Fe3 P5'
_chemical_formula_sum 'C15 H51 Fe3 P5'
_chemical_formula_weight 553.98
_space_group_crystal_system monoclinic
_space_group_IT_number 14
_space_group_name_Hall '-P 2yn'
_space_group_name_H-M_alt 'P 1 21/n 1'
_symmetry_space_group_name_Hall '-P 2yn'
_symmetry_space_group_name_H-M 'P 1 21/n 1'
_atom_sites_solution_hydrogens geom
_atom_sites_solution_primary direct
_atom_sites_solution_secondary difmap
_cell_angle_alpha 90.0000
_cell_angle_beta 104.213(2)
_cell_angle_gamma 90.0000
_cell_formula_units_Z 4
_cell_length_a 9.0930(15)
_cell_length_b 17.649(3)
_cell_length_c 18.004(3)
_cell_measurement_reflns_used 8650
_cell_measurement_temperature 173
_cell_measurement_theta_max 27.50
_cell_measurement_theta_min 3.70
_cell_volume 2800.9(8)
_computing_cell_refinement 'CrystalClear-SM Expert 2.0 r4'
_computing_data_collection 'CrystalClear-SM Expert 2.0 r4 (Rigaku, 2009)'
_computing_data_reduction 'CrystalClear-SM Expert 2.0 r4'
_computing_molecular_graphics 'CrystalStructure 4.2'
_computing_publication_material 'CrystalStructure 4.2 (Rigaku, 2015)'
_computing_structure_refinement 'SHELXL97 (Sheldrick, 2008)'
_computing_structure_solution 'SIR92 (Altomare, et al., 1994)'
_diffrn_ambient_temperature 173
_diffrn_detector_area_resol_mean 29.257
_diffrn_measured_fraction_theta_full 0.993
_diffrn_measured_fraction_theta_max 0.993
_diffrn_measurement_device_type 'Rigaku Saturn70'
_diffrn_measurement_method \w
_diffrn_radiation_type 'Mo K\a'
_diffrn_radiation_wavelength 0.71075
_diffrn_reflns_av_R_equivalents 0.0263
_diffrn_reflns_Laue_measured_fraction_full 0.000
_diffrn_reflns_Laue_measured_fraction_max 0.000
_diffrn_reflns_limit_h_max 10
_diffrn_reflns_limit_h_min -11
_diffrn_reflns_limit_k_max 16
_diffrn_reflns_limit_k_min -22
_diffrn_reflns_limit_l_max 23
_diffrn_reflns_limit_l_min -23
_diffrn_reflns_number 21986
_diffrn_reflns_point_group_measured_fraction_full 0.000
_diffrn_reflns_point_group_measured_fraction_max 0.000
_diffrn_reflns_theta_full 27.500
_diffrn_reflns_theta_max 27.500
_diffrn_reflns_theta_min 3.655
_diffrn_standards_number 0
_exptl_absorpt_coefficient_mu 1.816
_exptl_absorpt_correction_T_max 0.834
_exptl_absorpt_correction_T_min 0.734
_exptl_absorpt_correction_type multi-scan
_exptl_absorpt_process_details 'REQAB (Rigaku, 1998)'
_exptl_crystal_colour black
_exptl_crystal_density_diffrn 1.314
_exptl_crystal_density_method 'not measured'
_exptl_crystal_description needle
_exptl_crystal_F_000 1176.00
_exptl_crystal_size_max 0.130
_exptl_crystal_size_mid 0.100
_exptl_crystal_size_min 0.100
_refine_diff_density_max 1.09
_refine_diff_density_min -0.41
_refine_ls_extinction_method none
_refine_ls_goodness_of_fit_ref 1.097
_refine_ls_hydrogen_treatment constr
_refine_ls_number_parameters 208
_refine_ls_number_reflns 6394
_refine_ls_number_restraints 0
_refine_ls_R_factor_all 0.0367
_refine_ls_R_factor_gt 0.0305
_refine_ls_shift/su_max 0.003
_refine_ls_structure_factor_coef Fsqd
_refine_ls_weighting_details 'w = 1/[\s^2^(Fo^2^)+(0.0507P)^2^+0.0234P] where P=(Fo^2^+2Fc^2^)/3'
_refine_ls_weighting_scheme calc
_refine_ls_wR_factor_gt 0.0778
_refine_ls_wR_factor_ref 0.0813
_reflns_number_gt 5424
_reflns_number_total 6394
_reflns_threshold_expression F^2^>2.0\s(F^2^)
_cod_data_source_file ja7b01965_si_002.cif
_cod_data_source_block araake04
_cod_database_code 4126166

loop_
_space_group_symop_id
_space_group_symop_operation_xyz
1 +X,+Y,+Z
2 1/2-X,1/2+Y,1/2-Z
3 -X,-Y,-Z
4 -1/2+X,-1/2-Y,-1/2+Z

loop_
_atom_site_label
_atom_site_type_symbol
_atom_site_fract_x
_atom_site_fract_y
_atom_site_fract_z
_atom_site_U_iso_or_equiv
_atom_site_adp_type
_atom_site_occupancy
_atom_site_symmetry_multiplicity
_atom_site_calc_flag
_atom_site_refinement_flags
Fe1 Fe 0.54741(3) 0.429575(13) 1.005947(13) 0.02123(7) Uani 1 1 d .
Fe2 Fe 0.51346(3) 0.501879(13) 0.879219(14) 0.02263(8) Uani 1 1 d .
Fe3 Fe 0.49607(3) 0.499228(12) 0.742140(14) 0.02067(7) Uani 1 1 d .
P1 P 0.76500(6) 0.38264(3) 1.06166(3) 0.03319(12) Uani 1 1 d .
P2 P 0.43334(7) 0.32578(3) 0.96347(3) 0.03390(13) Uani 1 1 d .
P3 P 0.28378(6) 0.47257(3) 0.66241(3) 0.02828(11) Uani 1 1 d .
P4 P 0.64568(6) 0.42048(3) 0.70534(3) 0.02687(11) Uani 1 1 d .
P5 P 0.55772(6) 0.60401(3) 0.69584(3) 0.02824(11) Uani 1 1 d .
C1 C 0.4694(3) 0.27757(13) 0.88007(13) 0.0568(7) Uani 1 1 d .
H1A H 0.4347 0.3095 0.8346 0.068 Uiso 1 1 calc R
H1B H 0.4144 0.2293 0.8724 0.068 Uiso 1 1 calc R
H1C H 0.5784 0.2680 0.8884 0.068 Uiso 1 1 calc R
C2 C 0.2287(3) 0.33705(14) 0.93218(17) 0.0601(7) Uani 1 1 d .
H2A H 0.1808 0.2871 0.9220 0.072 Uiso 1 1 calc R
H2B H 0.2034 0.3675 0.8853 0.072 Uiso 1 1 calc R
H2C H 0.1916 0.3626 0.9724 0.072 Uiso 1 1 calc R
C3 C 0.4426(4) 0.24560(13) 1.02864(14) 0.0622(8) Uani 1 1 d .
H3A H 0.3955 0.2597 1.0701 0.075 Uiso 1 1 calc R
H3B H 0.5489 0.2318 1.0502 0.075 Uiso 1 1 calc R
H3C H 0.3883 0.2023 1.0005 0.075 Uiso 1 1 calc R
C4 C 0.7955(3) 0.33402(13) 1.15374(11) 0.0445(5) Uani 1 1 d .
H4A H 0.7475 0.3629 1.1879 0.053 Uiso 1 1 calc R
H4B H 0.9046 0.3298 1.1769 0.053 Uiso 1 1 calc R
H4C H 0.7507 0.2832 1.1459 0.053 Uiso 1 1 calc R
C5 C 0.9125(3) 0.45416(17) 1.08511(19) 0.0739(9) Uani 1 1 d .
H5A H 0.9162 0.4824 1.0387 0.089 Uiso 1 1 calc R
H5B H 1.0106 0.4296 1.1061 0.089 Uiso 1 1 calc R
H5C H 0.8902 0.4891 1.1232 0.089 Uiso 1 1 calc R
C6 C 0.8549(3) 0.31451(17) 1.00982(14) 0.0651(8) Uani 1 1 d .
H6A H 0.8026 0.2656 1.0069 0.078 Uiso 1 1 calc R
H6B H 0.9616 0.3081 1.0369 0.078 Uiso 1 1 calc R
H6C H 0.8484 0.3333 0.9579 0.078 Uiso 1 1 calc R
C7 C 0.7115(3) 0.43461(13) 0.61782(12) 0.0417(5) Uani 1 1 d .
H7A H 0.6246 0.4330 0.5731 0.050 Uiso 1 1 calc R
H7B H 0.7833 0.3944 0.6135 0.050 Uiso 1 1 calc R
H7C H 0.7619 0.4840 0.6200 0.050 Uiso 1 1 calc R
C8 C 0.5845(3) 0.32202(11) 0.68746(14) 0.0459(6) Uani 1 1 d .
H8A H 0.5586 0.3013 0.7331 0.055 Uiso 1 1 calc R
H8B H 0.6668 0.2922 0.6757 0.055 Uiso 1 1 calc R
H8C H 0.4953 0.3199 0.6440 0.055 Uiso 1 1 calc R
C9 C 0.8268(3) 0.40466(15) 0.77442(13) 0.0490(6) Uani 1 1 d .
H9A H 0.8085 0.3859 0.8226 0.059 Uiso 1 1 calc R
H9B H 0.8833 0.4524 0.7838 0.059 Uiso 1 1 calc R
H9C H 0.8859 0.3671 0.7539 0.059 Uiso 1 1 calc R
C10 C 0.1762(2) 0.39436(14) 0.69054(13) 0.0458(5) Uani 1 1 d .
H10A H 0.0805 0.3877 0.6517 0.055 Uiso 1 1 calc R
H10B H 0.1547 0.4059 0.7401 0.055 Uiso 1 1 calc R
H10C H 0.2358 0.3476 0.6949 0.055 Uiso 1 1 calc R
C11 C 0.2705(3) 0.44432(14) 0.56268(12) 0.0471(6) Uani 1 1 d .
H11A H 0.3040 0.4863 0.5352 0.057 Uiso 1 1 calc R
H11B H 0.1652 0.4315 0.5377 0.057 Uiso 1 1 calc R
H11C H 0.3354 0.4001 0.5620 0.057 Uiso 1 1 calc R
C12 C 0.1367(3) 0.54568(14) 0.64406(15) 0.0533(6) Uani 1 1 d .
H12A H 0.1143 0.5608 0.6925 0.064 Uiso 1 1 calc R
H12B H 0.0445 0.5256 0.6094 0.064 Uiso 1 1 calc R
H12C H 0.1724 0.5898 0.6204 0.064 Uiso 1 1 calc R
C13 C 0.4864(3) 0.69089(12) 0.73053(13) 0.0464(6) Uani 1 1 d .
H13A H 0.3754 0.6890 0.7193 0.056 Uiso 1 1 calc R
H13B H 0.5177 0.7348 0.7049 0.056 Uiso 1 1 calc R
H13C H 0.5279 0.6953 0.7860 0.056 Uiso 1 1 calc R
C14 C 0.5088(3) 0.62551(13) 0.59301(12) 0.0465(6) Uani 1 1 d .
H14A H 0.5526 0.5869 0.5658 0.056 Uiso 1 1 calc R
H14B H 0.5494 0.6754 0.5847 0.056 Uiso 1 1 calc R
H14C H 0.3982 0.6258 0.5736 0.056 Uiso 1 1 calc R
C15 C 0.7599(3) 0.62749(13) 0.71760(15) 0.0515(6) Uani 1 1 d .
H15A H 0.7736 0.6762 0.6939 0.062 Uiso 1 1 calc R
H15B H 0.8146 0.5878 0.6973 0.062 Uiso 1 1 calc R
H15C H 0.7998 0.6311 0.7732 0.062 Uiso 1 1 calc R
H7 H 0.4640 0.4355 0.7954 0.045 Uiso 1 1 d .
H9 H 0.6300 0.5203 0.8091 0.043 Uiso 1 1 d .
H13 H 0.4000 0.5425 0.7846 0.038 Uiso 1 1 d .
H16 H 0.4790 0.4103 1.0755 0.050 Uiso 1 1 d .
H17 H 0.6290 0.4380 0.9376 0.058 Uiso 1 1 d .
H18 H 0.6020 0.5161 1.0436 0.048 Uiso 1 1 d .

loop_
_atom_site_aniso_label
_atom_site_aniso_U_11
_atom_site_aniso_U_22
_atom_site_aniso_U_33
_atom_site_aniso_U_23
_atom_site_aniso_U_13
_atom_site_aniso_U_12
Fe1 0.02847(14) 0.01766(12) 0.01842(12) 0.00039(9) 0.00741(10) 0.00128(9)
Fe2 0.02897(15) 0.02226(14) 0.01746(13) -0.00017(9) 0.00725(11) 0.00010(9)
Fe3 0.02385(14) 0.02098(13) 0.01773(13) -0.00032(8) 0.00618(10) -0.00081(9)
P1 0.0348(3) 0.0339(3) 0.0313(3) 0.0065(2) 0.0089(2) 0.0114(2)
P2 0.0535(3) 0.0212(2) 0.0275(3) -0.00238(18) 0.0109(2) -0.0067(2)
P3 0.0260(2) 0.0339(3) 0.0242(2) -0.00255(19) 0.00474(19) -0.00252(19)
P4 0.0300(3) 0.0267(2) 0.0256(2) -0.00172(18) 0.0101(2) 0.00151(18)
P5 0.0348(3) 0.0247(2) 0.0260(2) 0.00238(18) 0.0090(2) -0.00408(19)
C1 0.098(2) 0.0323(12) 0.0425(13) -0.0107(10) 0.0222(14) -0.0088(12)
C2 0.0518(15) 0.0503(15) 0.0735(18) -0.0129(13) 0.0064(13) -0.0232(12)
C3 0.107(2) 0.0341(12) 0.0426(13) 0.0064(10) 0.0135(14) -0.0213(13)
C4 0.0537(14) 0.0456(13) 0.0329(11) 0.0078(9) 0.0078(10) 0.0217(10)
C5 0.0337(14) 0.0690(18) 0.106(2) 0.0293(17) -0.0072(14) -0.0025(13)
C6 0.0709(18) 0.083(2) 0.0471(14) 0.0108(13) 0.0260(14) 0.0456(16)
C7 0.0461(13) 0.0480(13) 0.0372(11) -0.0035(9) 0.0219(10) 0.0036(10)
C8 0.0587(15) 0.0298(11) 0.0574(15) -0.0067(10) 0.0298(12) 0.0009(10)
C9 0.0407(13) 0.0571(14) 0.0461(13) -0.0019(11) 0.0045(10) 0.0191(11)
C10 0.0366(12) 0.0565(14) 0.0446(13) -0.0032(11) 0.0106(10) -0.0164(10)
C11 0.0479(14) 0.0659(15) 0.0253(10) -0.0075(10) 0.0049(9) -0.0104(11)
C12 0.0353(13) 0.0572(15) 0.0598(15) -0.0064(12) -0.0031(11) 0.0097(11)
C13 0.0695(16) 0.0251(10) 0.0480(13) 0.0007(9) 0.0210(12) -0.0003(10)
C14 0.0681(16) 0.0433(12) 0.0302(11) 0.0111(9) 0.0158(11) -0.0024(11)
C15 0.0429(13) 0.0427(13) 0.0684(17) 0.0071(11) 0.0129(12) -0.0150(10)

loop_
_atom_type_symbol
_atom_type_description
_atom_type_scat_dispersion_real
_atom_type_scat_dispersion_imag
_atom_type_scat_source
C C 0.0033 0.0016
;
International Tables for Crystallography
(Vol. C, Tables 4.2.6.8 and 6.1.1.4)
;
H H 0.0000 0.0000
;
International Tables for Crystallography
(Vol. C, Table 6.1.1.4)
;
Fe Fe 0.3463 0.8444
;
International Tables for Crystallography
(Vol. C, Tables 4.2.6.8 and 6.1.1.4)
;
P P 0.1023 0.0942
;
International Tables for Crystallography
(Vol. C, Tables 4.2.6.8 and 6.1.1.4)
;

loop_
_geom_angle_atom_site_label_1
_geom_angle_atom_site_label_2
_geom_angle_atom_site_label_3
_geom_angle
_geom_angle_site_symmetry_1
_geom_angle_site_symmetry_3
P2 Fe1 P1 98.38(3) . .
P2 Fe1 Fe2 99.508(19) . .
P1 Fe1 Fe2 120.132(19) . .
P2 Fe1 Fe2 120.434(19) . 3_667
P1 Fe1 Fe2 99.273(19) . 3_667
Fe2 Fe1 Fe2 118.589(15) . 3_667
P2 Fe1 Fe1 131.15(2) . 3_667
P1 Fe1 Fe1 130.47(2) . 3_667
Fe2 Fe1 Fe1 59.379(11) . 3_667
Fe2 Fe1 Fe1 59.210(12) 3_667 3_667
P2 Fe1 H16 81.2 . .
P1 Fe1 H16 92.5 . .
Fe2 Fe1 H16 146.5 . .
Fe2 Fe1 H16 41.7 3_667 .
Fe1 Fe1 H16 94.8 3_667 .
P2 Fe1 H17 94.6 . .
P1 Fe1 H17 81.2 . .
Fe2 Fe1 H17 40.8 . .
Fe2 Fe1 H17 144.2 3_667 .
Fe1 Fe1 H17 93.1 3_667 .
H16 Fe1 H17 171.9 . .
P2 Fe1 H18 167.9 . .
P1 Fe1 H18 90.9 . .
Fe2 Fe1 H18 82.4 . .
Fe2 Fe1 H18 49.8 3_667 .
Fe1 Fe1 H18 40.3 3_667 .
H16 Fe1 H18 90.6 . .
H17 Fe1 H18 94.5 . .
Fe3 Fe2 Fe1 148.826(14) . .
Fe3 Fe2 Fe1 148.354(14) . 3_667
Fe1 Fe2 Fe1 61.411(15) . 3_667
Fe3 Fe2 H7 39.6 . .
Fe1 Fe2 H7 110.9 . .
Fe1 Fe2 H7 152.2 3_667 .
Fe3 Fe2 H9 39.1 . .
Fe1 Fe2 H9 136.4 . .
Fe1 Fe2 H9 137.1 3_667 .
H7 Fe2 H9 68.2 . .
Fe3 Fe2 H13 38.1 . .
Fe1 Fe2 H13 154.7 . .
Fe1 Fe2 H13 111.5 3_667 .
H7 Fe2 H13 62.9 . .
H9 Fe2 H13 66.5 . .
Fe3 Fe2 H17 119.1 . .
Fe1 Fe2 H17 37.4 . .
Fe1 Fe2 H17 92.1 3_667 .
H7 Fe2 H17 94.1 . .
H9 Fe2 H17 99.5 . .
H13 Fe2 H17 156.0 . .
P3 Fe3 P5 101.82(2) . .
P3 Fe3 P4 100.59(2) . .
P5 Fe3 P4 100.95(2) . .
P3 Fe3 Fe2 120.257(19) . .
P5 Fe3 Fe2 114.625(17) . .
P4 Fe3 Fe2 115.747(18) . .
P3 Fe3 H7 88.8 . .
P5 Fe3 H7 165.0 . .
P4 Fe3 H7 87.2 . .
Fe2 Fe3 H7 50.4 . .
P3 Fe3 H9 169.9 . .
P5 Fe3 H9 82.2 . .
P4 Fe3 H9 87.6 . .
Fe2 Fe3 H9 50.0 . .
H7 Fe3 H9 85.6 . .
P3 Fe3 H13 85.0 . .
P5 Fe3 H13 90.0 . .
P4 Fe3 H13 166.3 . .
Fe2 Fe3 H13 51.4 . .
H7 Fe3 H13 80.4 . .
H9 Fe3 H13 85.7 . .
C5 P1 C4 100.19(13) . .
C5 P1 C6 100.28(15) . .
C4 P1 C6 99.60(11) . .
C5 P1 Fe1 112.51(9) . .
C4 P1 Fe1 121.41(8) . .
C6 P1 Fe1 119.27(9) . .
C2 P2 C1 99.97(13) . .
C2 P2 C3 99.56(14) . .
C1 P2 C3 100.26(11) . .
C2 P2 Fe1 112.61(8) . .
C1 P2 Fe1 121.43(8) . .
C3 P2 Fe1 119.29(9) . .
C12 P3 C10 99.48(12) . .
C12 P3 C11 98.36(12) . .
C10 P3 C11 98.86(11) . .
C12 P3 Fe3 117.51(8) . .
C10 P3 Fe3 115.57(8) . .
C11 P3 Fe3 122.86(8) . .
C9 P4 C8 99.15(12) . .
C9 P4 C7 100.12(11) . .
C8 P4 C7 97.31(10) . .
C9 P4 Fe3 114.86(8) . .
C8 P4 Fe3 118.56(8) . .
C7 P4 Fe3 122.62(7) . .
C15 P5 C13 99.12(11) . .
C15 P5 C14 98.69(11) . .
C13 P5 C14 98.77(11) . .
C15 P5 Fe3 116.98(8) . .
C13 P5 Fe3 115.97(7) . .
C14 P5 Fe3 123.05(8) . .
P2 C1 H1A 109.5 . .
P2 C1 H1B 109.5 . .
H1A C1 H1B 109.5 . .
P2 C1 H1C 109.5 . .
H1A C1 H1C 109.5 . .
H1B C1 H1C 109.5 . .
P2 C2 H2A 109.5 . .
P2 C2 H2B 109.5 . .
H2A C2 H2B 109.5 . .
P2 C2 H2C 109.5 . .
H2A C2 H2C 109.5 . .
H2B C2 H2C 109.5 . .
P2 C3 H3A 109.5 . .
P2 C3 H3B 109.5 . .
H3A C3 H3B 109.5 . .
P2 C3 H3C 109.5 . .
H3A C3 H3C 109.5 . .
H3B C3 H3C 109.5 . .
P1 C4 H4A 109.5 . .
P1 C4 H4B 109.5 . .
H4A C4 H4B 109.5 . .
P1 C4 H4C 109.5 . .
H4A C4 H4C 109.5 . .
H4B C4 H4C 109.5 . .
P1 C5 H5A 109.5 . .
P1 C5 H5B 109.5 . .
H5A C5 H5B 109.5 . .
P1 C5 H5C 109.5 . .
H5A C5 H5C 109.5 . .
H5B C5 H5C 109.5 . .
P1 C6 H6A 109.5 . .
P1 C6 H6B 109.5 . .
H6A C6 H6B 109.5 . .
P1 C6 H6C 109.5 . .
H6A C6 H6C 109.5 . .
H6B C6 H6C 109.5 . .
P4 C7 H7A 109.5 . .
P4 C7 H7B 109.5 . .
H7A C7 H7B 109.5 . .
P4 C7 H7C 109.5 . .
H7A C7 H7C 109.5 . .
H7B C7 H7C 109.5 . .
P4 C8 H8A 109.5 . .
P4 C8 H8B 109.5 . .
H8A C8 H8B 109.5 . .
P4 C8 H8C 109.5 . .
H8A C8 H8C 109.5 . .
H8B C8 H8C 109.5 . .
P4 C9 H9A 109.5 . .
P4 C9 H9B 109.5 . .
H9A C9 H9B 109.5 . .
P4 C9 H9C 109.5 . .
H9A C9 H9C 109.5 . .
H9B C9 H9C 109.5 . .
P3 C10 H10A 109.5 . .
P3 C10 H10B 109.5 . .
H10A C10 H10B 109.5 . .
P3 C10 H10C 109.5 . .
H10A C10 H10C 109.5 . .
H10B C10 H10C 109.5 . .
P3 C11 H11A 109.5 . .
P3 C11 H11B 109.5 . .
H11A C11 H11B 109.5 . .
P3 C11 H11C 109.5 . .
H11A C11 H11C 109.5 . .
H11B C11 H11C 109.5 . .
P3 C12 H12A 109.5 . .
P3 C12 H12B 109.5 . .
H12A C12 H12B 109.5 . .
P3 C12 H12C 109.5 . .
H12A C12 H12C 109.5 . .
H12B C12 H12C 109.5 . .
P5 C13 H13A 109.5 . .
P5 C13 H13B 109.5 . .
H13A C13 H13B 109.5 . .
P5 C13 H13C 109.5 . .
H13A C13 H13C 109.5 . .
H13B C13 H13C 109.5 . .
P5 C14 H14A 109.5 . .
P5 C14 H14B 109.5 . .
H14A C14 H14B 109.5 . .
P5 C14 H14C 109.5 . .
H14A C14 H14C 109.5 . .
H14B C14 H14C 109.5 . .
P5 C15 H15A 109.5 . .
P5 C15 H15B 109.5 . .
H15A C15 H15B 109.5 . .
P5 C15 H15C 109.5 . .
H15A C15 H15C 109.5 . .
H15B C15 H15C 109.5 . .

loop_
_geom_bond_atom_site_label_1
_geom_bond_atom_site_label_2
_geom_bond_distance
_geom_bond_site_symmetry_2
Fe1 P2 2.1511(6) .
Fe1 P1 2.1523(6) .
Fe1 Fe2 2.5658(5) .
Fe1 Fe2 2.5702(5) 3_667
Fe1 Fe1 2.6226(6) 3_667
Fe1 H16 1.5663 .
Fe1 H17 1.5922 .
Fe1 H18 1.6949 .
Fe2 Fe3 2.4344(5) .
Fe2 Fe1 2.5703(5) 3_667
Fe2 H7 1.8758 .
Fe2 H9 1.8653 .
Fe2 H13 1.9019 .
Fe2 H17 1.7139 .
Fe3 P3 2.1558(6) .
Fe3 P5 2.1584(6) .
Fe3 P4 2.1596(6) .
Fe3 H7 1.5514 .
Fe3 H9 1.5342 .
Fe3 H13 1.5029 .
P1 C5 1.814(3) .
P1 C4 1.826(2) .
P1 C6 1.833(2) .
P2 C2 1.818(3) .
P2 C1 1.824(2) .
P2 C3 1.827(2) .
P3 C12 1.829(2) .
P3 C10 1.834(2) .
P3 C11 1.839(2) .
P4 C9 1.825(2) .
P4 C8 1.829(2) .
P4 C7 1.835(2) .
P5 C15 1.831(2) .
P5 C13 1.833(2) .
P5 C14 1.835(2) .
C1 H1A 0.9800 .
C1 H1B 0.9800 .
C1 H1C 0.9800 .
C2 H2A 0.9800 .
C2 H2B 0.9800 .
C2 H2C 0.9800 .
C3 H3A 0.9800 .
C3 H3B 0.9800 .
C3 H3C 0.9800 .
C4 H4A 0.9800 .
C4 H4B 0.9800 .
C4 H4C 0.9800 .
C5 H5A 0.9800 .
C5 H5B 0.9800 .
C5 H5C 0.9800 .
C6 H6A 0.9800 .
C6 H6B 0.9800 .
C6 H6C 0.9800 .
C7 H7A 0.9800 .
C7 H7B 0.9800 .
C7 H7C 0.9800 .
C8 H8A 0.9800 .
C8 H8B 0.9800 .
C8 H8C 0.9800 .
C9 H9A 0.9800 .
C9 H9B 0.9800 .
C9 H9C 0.9800 .
C10 H10A 0.9800 .
C10 H10B 0.9800 .
C10 H10C 0.9800 .
C11 H11A 0.9800 .
C11 H11B 0.9800 .
C11 H11C 0.9800 .
C12 H12A 0.9800 .
C12 H12B 0.9800 .
C12 H12C 0.9800 .
C13 H13A 0.9800 .
C13 H13B 0.9800 .
C13 H13C 0.9800 .
C14 H14A 0.9800 .
C14 H14B 0.9800 .
C14 H14C 0.9800 .
C15 H15A 0.9800 .
C15 H15B 0.9800 .
C15 H15C 0.9800 .

loop_
_geom_torsion_atom_site_label_1
_geom_torsion_atom_site_label_2
_geom_torsion_atom_site_label_3
_geom_torsion_atom_site_label_4
_geom_torsion
_geom_torsion_site_symmetry_1
_geom_torsion_site_symmetry_4
P2 Fe1 Fe2 Fe3 -33.91(3) . .
P1 Fe1 Fe2 Fe3 71.64(3) . .
Fe2 Fe1 Fe2 Fe3 -166.45(3) 3_667 .
Fe1 Fe1 Fe2 Fe3 -166.45(3) 3_667 .
P2 Fe1 Fe2 Fe1 132.55(2) . 3_667
P1 Fe1 Fe2 Fe1 -121.90(2) . 3_667
Fe2 Fe1 Fe2 Fe1 0.0 3_667 3_667
Fe1 Fe2 Fe3 P3 82.94(3) . .
Fe1 Fe2 Fe3 P3 -73.98(3) 3_667 .
Fe1 Fe2 Fe3 P5 -155.18(3) . .
Fe1 Fe2 Fe3 P5 47.91(4) 3_667 .
Fe1 Fe2 Fe3 P4 -38.23(4) . .
Fe1 Fe2 Fe3 P4 164.85(3) 3_667 .
P2 Fe1 P1 C5 165.24(12) . .
Fe2 Fe1 P1 C5 59.07(12) . .
Fe2 Fe1 P1 C5 -71.88(12) 3_667 .
Fe1 Fe1 P1 C5 -14.73(13) 3_667 .
P2 Fe1 P1 C4 -76.23(9) . .
Fe2 Fe1 P1 C4 177.59(9) . .
Fe2 Fe1 P1 C4 46.64(9) 3_667 .
Fe1 Fe1 P1 C4 103.79(9) 3_667 .
P2 Fe1 P1 C6 48.26(12) . .
Fe2 Fe1 P1 C6 -57.92(12) . .
Fe2 Fe1 P1 C6 171.13(11) 3_667 .
Fe1 Fe1 P1 C6 -131.72(12) 3_667 .
P1 Fe1 P2 C2 165.55(10) . .
Fe2 Fe1 P2 C2 -71.82(10) . .
Fe2 Fe1 P2 C2 59.56(10) 3_667 .
Fe1 Fe1 P2 C2 -14.47(11) 3_667 .
P1 Fe1 P2 C1 -76.14(11) . .
Fe2 Fe1 P2 C1 46.49(11) . .
Fe2 Fe1 P2 C1 177.88(11) 3_667 .
Fe1 Fe1 P2 C1 103.84(11) 3_667 .
P1 Fe1 P2 C3 49.46(12) . .
Fe2 Fe1 P2 C3 172.08(12) . .
Fe2 Fe1 P2 C3 -56.53(12) 3_667 .
Fe1 Fe1 P2 C3 -130.57(12) 3_667 .
P5 Fe3 P3 C12 -53.12(10) . .
P4 Fe3 P3 C12 -156.81(10) . .
Fe2 Fe3 P3 C12 74.82(10) . .
P5 Fe3 P3 C10 -170.19(9) . .
P4 Fe3 P3 C10 86.12(9) . .
Fe2 Fe3 P3 C10 -42.25(9) . .
P5 Fe3 P3 C11 68.98(10) . .
P4 Fe3 P3 C11 -34.71(10) . .
Fe2 Fe3 P3 C11 -163.08(10) . .
P3 Fe3 P4 C9 -163.18(10) . .
P5 Fe3 P4 C9 92.44(10) . .
Fe2 Fe3 P4 C9 -31.93(10) . .
P3 Fe3 P4 C8 -46.31(10) . .
P5 Fe3 P4 C8 -150.69(9) . .
Fe2 Fe3 P4 C8 84.94(9) . .
P3 Fe3 P4 C7 75.05(9) . .
P5 Fe3 P4 C7 -29.33(10) . .
Fe2 Fe3 P4 C7 -153.70(9) . .
P3 Fe3 P5 C15 -154.44(10) . .
P4 Fe3 P5 C15 -51.04(10) . .
Fe2 Fe3 P5 C15 74.09(10) . .
P3 Fe3 P5 C13 89.08(9) . .
P4 Fe3 P5 C13 -167.52(9) . .
Fe2 Fe3 P5 C13 -42.39(10) . .
P3 Fe3 P5 C14 -32.21(10) . .
P4 Fe3 P5 C14 71.20(10) . .
Fe2 Fe3 P5 C14 -163.67(10) . .
